data_7027033
loop_
_publ_author_name
'Majeed, Zulfiqar'
'McWhinnie, William R.'
'Paxton, Keith'
'Hamor, Thomas A.'

_publ_section_title
;
 The reactions of heterocyclic organotellurium and selenium compounds with
 triiron dodecacarbonyl
;
_journal_issue 23
_journal_name_full 'Journal of the Chemical Society, Dalton Transactions'
_journal_page_first 3947
_journal_paper_doi 10.1039/a805881d
_journal_year 1998
_chemical_formula_sum 'C8 H6 O2'
_chemical_formula_weight 134.13
_chemical_name_systematic
; 
 ? 
;
_space_group_IT_number 14
_symmetry_cell_setting monoclinic
_symmetry_space_group_name_Hall '-P 2ybc'
_symmetry_space_group_name_H-M 'P 1 21/c 1'
_atom_sites_solution_hydrogens geom
_atom_sites_solution_primary direct
_atom_sites_solution_secondary difmap
_audit_creation_method SHELXL
_cell_angle_alpha 90.00
_cell_angle_beta 112.88(2)
_cell_angle_gamma 90.00
_cell_formula_units_Z 4
_cell_length_a 7.760(2)
_cell_length_b 10.799(3)
_cell_length_c 8.234(3)
_cell_measurement_reflns_used 2740
_cell_measurement_temperature 293(2)
_cell_measurement_theta_max 25.2
_cell_measurement_theta_min 2.9
_cell_volume 635.7(3)
_computing_cell_refinement
;
 Unit cell dimensions were obtained by post refinement of the full data 
set.
;
_computing_molecular_graphics 'ORTEP (see reference 13)'
_computing_structure_refinement 'SHELXL-93 (see reference 12)'
_computing_structure_solution 'Texsan (see reference 11)'
_diffrn_ambient_temperature 293(2)
_diffrn_measurement_device 'Rigaku area detector diffractometer'
_diffrn_radiation_monochromator graphite
_diffrn_radiation_source 'rotating anode'
_diffrn_radiation_type MoKa
_diffrn_radiation_wavelength 0.7107
_diffrn_reflns_av_R_equivalents 0.0598
_diffrn_reflns_av_sigmaI/netI 0.0595
_diffrn_reflns_limit_h_max 9
_diffrn_reflns_limit_h_min -9
_diffrn_reflns_limit_k_max 12
_diffrn_reflns_limit_k_min -12
_diffrn_reflns_limit_l_max 9
_diffrn_reflns_limit_l_min -9
_diffrn_reflns_number 2740
_diffrn_reflns_theta_max 25.24
_diffrn_reflns_theta_min 2.85
_exptl_absorpt_coefficient_mu 0.101
_exptl_absorpt_correction_type none
_exptl_crystal_colour 'light brown'
_exptl_crystal_density_diffrn 1.402
_exptl_crystal_F_000 280
_exptl_crystal_size_max 0.3
_exptl_crystal_size_mid 0.1
_exptl_crystal_size_min 0.1
_refine_diff_density_max 0.395
_refine_diff_density_min -0.358
_refine_diff_density_rms 0.125
_refine_ls_extinction_method none
_refine_ls_goodness_of_fit_all 1.193
_refine_ls_goodness_of_fit_obs 1.161
_refine_ls_matrix_type full
_refine_ls_number_parameters 91
_refine_ls_number_reflns 966
_refine_ls_number_restraints 0
_refine_ls_restrained_S_all 1.193
_refine_ls_restrained_S_obs 1.161
_refine_ls_R_factor_all 0.0986
_refine_ls_R_factor_obs 0.0739
_refine_ls_shift/esd_max 0.000
_refine_ls_shift/esd_mean 0.000
_refine_ls_structure_factor_coef Fsqd
_refine_ls_weighting_details 'w=1/[s^2^(Fo^2^)+( 0.1280P)^2^+0.0000P] where P=(Fo^2^+2Fc^2^)/3'
_refine_ls_weighting_scheme calc
_refine_ls_wR_factor_all 0.2246
_refine_ls_wR_factor_obs 0.1944
_reflns_number_observed 772
_reflns_number_total 966
_reflns_observed_criterion >2sigma(I)
_cod_data_source_file 805881dsup1.cif
_cod_data_source_block zulfi925a
_cod_depositor_comments
;
The following automatic conversions were performed:

'_exptl_absorpt_correction_type' value 'None' changed to 'none'
according to /home/saulius/struct/CIF-dictionaries/cif_core.dic
dictionary named 'cif_core.dic' version 2.4.2 from 2011-04-26.

Automatic conversion script
Id: cif_fix_values 1891 2012-01-12 08:04:46Z andrius 

The following automatic conversions were performed:

'_refine_ls_weighting_scheme' value 'calc w=1/[s^2^(Fo^2^)+(
0.1280P)^2^+0.0000P] where P=(Fo^2^+2Fc^2^)/3' was changed to 'calc'.
New tag '_refine_ls_weighting_details' was created. The value of the
new tag was set to 'w=1/[s^2^(Fo^2^)+( 0.1280P)^2^+0.0000P] where
P=(Fo^2^+2Fc^2^)/3'.

Automatic conversion script
Id: cif_fix_values 3143 2015-03-26 13:38:13Z robertas 
;
_cod_original_sg_symbol_H-M P2(1)/c
_cod_database_code 7027033

loop_
_symmetry_equiv_pos_as_xyz
'x, y, z'
'-x, y+1/2, -z+1/2'
'-x, -y, -z'
'x, -y-1/2, z-1/2'

loop_
_atom_site_aniso_label
_atom_site_aniso_U_11
_atom_site_aniso_U_22
_atom_site_aniso_U_33
_atom_site_aniso_U_23
_atom_site_aniso_U_13
_atom_site_aniso_U_12
O1 0.0425(14) 0.064(2) 0.074(2) -0.0041(13) 0.0128(12) -0.0042(11)
O2 0.074(2) 0.078(2) 0.108(3) -0.023(2) 0.038(2) 0.008(2)
C1 0.050(2) 0.055(2) 0.065(2) -0.004(2) 0.014(2) -0.003(2)
C2 0.043(2) 0.048(2) 0.052(2) 0.007(2) 0.0121(14) -0.0004(15)
C3 0.053(2) 0.055(2) 0.066(2) 0.006(2) 0.017(2) 0.004(2)
C4 0.044(2) 0.073(3) 0.074(2) 0.015(2) 0.022(2) 0.009(2)
C5 0.043(2) 0.074(3) 0.073(2) 0.014(2) 0.003(2) -0.010(2)
C6 0.053(2) 0.057(2) 0.065(2) -0.003(2) 0.009(2) -0.003(2)
C7 0.045(2) 0.046(2) 0.053(2) 0.0033(15) 0.0100(15) 0.0001(14)
C8 0.055(2) 0.055(2) 0.066(2) 0.001(2) 0.018(2) -0.003(2)

loop_
_atom_site_label
_atom_site_type_symbol
_atom_site_fract_x
_atom_site_fract_y
_atom_site_fract_z
_atom_site_U_iso_or_equiv
_atom_site_thermal_displace_type
_atom_site_occupancy
_atom_site_calc_flag
_atom_site_refinement_flags
O1 O 0.6238(3) 0.0925(2) 0.7126(3) 0.0630(9) Uani 1 d .
O2 O 0.6745(4) 0.2535(3) 0.8957(5) 0.0857(11) Uani 1 d .
C1 C 0.7321(5) 0.0095(4) 0.6496(5) 0.0592(10) Uani 1 d .
H1A H 0.6979(5) 0.0194(4) 0.5238(5) 0.071 Uiso 1 calc R
H1B H 0.7129(5) -0.0761(4) 0.6738(5) 0.071 Uiso 1 calc R
C2 C 0.9299(4) 0.0477(3) 0.7500(4) 0.0495(9) Uani 1 d .
C3 C 1.0960(5) 0.0028(4) 0.7469(5) 0.0594(10) Uani 1 d .
H3 H 1.0965(5) -0.0635(4) 0.6751(5) 0.071 Uiso 1 calc R
C4 C 1.2596(5) 0.0591(4) 0.8528(5) 0.0639(11) Uani 1 d .
H4 H 1.3727(5) 0.0317(4) 0.8516(5) 0.077 Uiso 1 calc R
C5 C 1.2576(5) 0.1574(4) 0.9627(5) 0.0691(12) Uani 1 d .
H5 H 1.3703(5) 0.1935(4) 1.0347(5) 0.083 Uiso 1 calc R
C6 C 1.0947(5) 0.2016(4) 0.9671(5) 0.0625(11) Uani 1 d .
H6 H 1.0942(5) 0.2666(4) 1.0410(5) 0.075 Uiso 1 calc R
C7 C 0.9298(4) 0.1455(3) 0.8569(4) 0.0510(9) Uani 1 d .
C8 C 0.7370(5) 0.1741(4) 0.8306(5) 0.0602(10) Uani 1 d .

loop_
_atom_type_symbol
_atom_type_description
_atom_type_scat_dispersion_real
_atom_type_scat_dispersion_imag
_atom_type_scat_source
C C 0.0033 0.0016 'International Tables Vol C Tables 4.2.6.8 and 6.1.1.4'
H H 0.0000 0.0000 'International Tables Vol C Tables 4.2.6.8 and 6.1.1.4'
O O 0.0106 0.0060 'International Tables Vol C Tables 4.2.6.8 and 6.1.1.4'

loop_
_geom_angle_atom_site_label_1
_geom_angle_atom_site_label_2
_geom_angle_atom_site_label_3
_geom_angle
C8 O1 C1 110.7(3)
O1 C1 C2 104.2(3)
C7 C2 C3 120.8(3)
C7 C2 C1 108.1(3)
C3 C2 C1 131.1(4)
C4 C3 C2 118.1(4)
C3 C4 C5 120.5(4)
C6 C5 C4 121.7(3)
C5 C6 C7 117.3(4)
C2 C7 C6 121.6(3)
C2 C7 C8 108.9(3)
C6 C7 C8 129.5(4)
O2 C8 O1 121.4(4)
O2 C8 C7 130.5(4)
O1 C8 C7 108.1(3)

loop_
_geom_bond_atom_site_label_1
_geom_bond_atom_site_label_2
_geom_bond_distance
O1 C8 1.352(4)
O1 C1 1.455(4)
O2 C8 1.208(4)
C1 C2 1.491(5)
C2 C7 1.374(5)
C2 C3 1.386(5)
C3 C4 1.371(5)
C4 C5 1.399(6)
C5 C6 1.365(5)
C6 C7 1.388(5)
C7 C8 1.459(5)
